data_4317033
loop_
_publ_author_name
'Jiong-Peng Zhao'
'Bo-Wen Hu'
'Francesc Lloret'
'Jun Tao'
'Qian Yang'
'Xiao-Feng Zhang'
'Xian-He Bu'

_publ_section_title
;
 Magnetic Behavior Control in Niccolite Structural Metal Formate
 Frameworks [NH2(CH3)2][FeIIIMII(HCOO)6] (M = Fe, Mn, and Co) by Varying
 the Divalent Metal Ions
;
_journal_name_full 'Inorganic Chemistry'
_journal_page_first 10390
_journal_page_last 10399
_journal_paper_doi 10.1021/ic1014863
_journal_volume 49
_journal_year 2010
_chemical_formula_sum 'C8 H14 Fe2 N O12'
_chemical_formula_weight 427.90
_chemical_name_systematic
; 
 ? 
;
_space_group_IT_number 163
_symmetry_cell_setting trigonal
_symmetry_space_group_name_Hall '-P 3 2c'
_symmetry_space_group_name_H-M 'P -3 1 c'
_atom_sites_solution_hydrogens geom
_atom_sites_solution_primary direct
_atom_sites_solution_secondary difmap
_audit_creation_method SHELXL-97
_cell_angle_alpha 90.00
_cell_angle_beta 90.00
_cell_angle_gamma 120.00
_cell_formula_units_Z 2
_cell_length_a 8.2699(12)
_cell_length_b 8.2699(12)
_cell_length_c 13.930(3)
_cell_measurement_reflns_used 7827
_cell_measurement_temperature 293(2)
_cell_measurement_theta_max 27.5
_cell_measurement_theta_min 3.2
_cell_volume 825.1(2)
_computing_cell_refinement 'Bruker XSCANS'
_computing_data_collection 'Bruker XSCANS'
_computing_data_reduction 'Bruker SHELXTL'
_computing_molecular_graphics 'Bruker SHELXTL'
_computing_publication_material 'Bruker SHELXTL'
_computing_structure_refinement 'SHELXL-97 (Sheldrick, 1997)'
_computing_structure_solution 'SHELXS-97 (Sheldrick, 1990)'
_diffrn_ambient_temperature 293(2)
_diffrn_measured_fraction_theta_full 0.997
_diffrn_measured_fraction_theta_max 0.997
_diffrn_measurement_device_type 'Bruker P4'
_diffrn_measurement_method '\w scans'
_diffrn_radiation_monochromator graphite
_diffrn_radiation_source 'fine-focus sealed tube'
_diffrn_radiation_type MoK\a
_diffrn_radiation_wavelength 0.71073
_diffrn_reflns_av_R_equivalents 0.0372
_diffrn_reflns_av_sigmaI/netI 0.0144
_diffrn_reflns_limit_h_max 10
_diffrn_reflns_limit_h_min -10
_diffrn_reflns_limit_k_max 10
_diffrn_reflns_limit_k_min -10
_diffrn_reflns_limit_l_max 17
_diffrn_reflns_limit_l_min -18
_diffrn_reflns_number 8245
_diffrn_reflns_theta_full 27.46
_diffrn_reflns_theta_max 27.46
_diffrn_reflns_theta_min 3.20
_diffrn_standards_decay_% 0
_diffrn_standards_interval_count 0
_diffrn_standards_interval_time 0
_diffrn_standards_number 0
_exptl_absorpt_coefficient_mu 1.942
_exptl_absorpt_correction_type none
_exptl_crystal_colour black
_exptl_crystal_density_diffrn 1.735
_exptl_crystal_density_method 'not measured'
_exptl_crystal_description block
_exptl_crystal_F_000 436
_exptl_crystal_size_max 0.5
_exptl_crystal_size_mid 0.5
_exptl_crystal_size_min 0.5
_refine_diff_density_max 0.296
_refine_diff_density_min -0.660
_refine_diff_density_rms 0.075
_refine_ls_extinction_method none
_refine_ls_goodness_of_fit_ref 1.276
_refine_ls_hydrogen_treatment mixed
_refine_ls_matrix_type full
_refine_ls_number_parameters 52
_refine_ls_number_reflns 639
_refine_ls_number_restraints 0
_refine_ls_restrained_S_all 1.276
_refine_ls_R_factor_all 0.0317
_refine_ls_R_factor_gt 0.0287
_refine_ls_shift/su_max 0.071
_refine_ls_shift/su_mean 0.011
_refine_ls_structure_factor_coef Fsqd
_refine_ls_weighting_details 'calc w=1/[\s^2^(Fo^2^)+(0.0279P)^2^+0.3975P] where P=(Fo^2^+2Fc^2^)/3'
_refine_ls_weighting_scheme calc
_refine_ls_wR_factor_gt 0.0629
_refine_ls_wR_factor_ref 0.0640
_reflns_number_gt 605
_reflns_number_total 639
_reflns_threshold_expression >2sigma(I)
_cod_data_source_file ic1014863_si_002_1.cif
_cod_data_source_block 1(293K)
_cod_depositor_comments
;
The following automatic conversions were performed:

'_symmetry_cell_setting' value 'Trigonal' changed to 'trigonal'
according to the built-in table from CIF Core dictionary named
'cif_core.dic' version 2.4.1 from 2010-06-29.

Automatic conversion script
Id: cif_fix_values 1646 2011-03-28 12:23:43Z adriana 
;
_cod_database_code 4317033

loop_
_symmetry_equiv_pos_as_xyz
'x, y, z'
'-y, x-y, z'
'-x+y, -x, z'
'-y, -x, -z+1/2'
'-x+y, y, -z+1/2'
'x, x-y, -z+1/2'
'-x, -y, -z'
'y, -x+y, -z'
'x-y, x, -z'
'y, x, z-1/2'
'x-y, -y, z-1/2'
'-x, -x+y, z-1/2'

loop_
_atom_site_label
_atom_site_type_symbol
_atom_site_fract_x
_atom_site_fract_y
_atom_site_fract_z
_atom_site_U_iso_or_equiv
_atom_site_adp_type
_atom_site_occupancy
_atom_site_symmetry_multiplicity
_atom_site_calc_flag
_atom_site_refinement_flags
_atom_site_disorder_assembly
_atom_site_disorder_group
Fe1 Fe 0.3333 0.6667 0.2500 0.01569(18) Uani 1 6 d S . .
Fe2 Fe 0.0000 1.0000 0.0000 0.01353(17) Uani 1 6 d S . .
O1 O 0.1147(2) 0.6595(2) 0.16661(11) 0.0349(4) Uani 1 1 d . . .
O2 O -0.01081(18) 0.79464(18) 0.08175(10) 0.0260(3) Uani 1 1 d . . .
C1 C 0.1251(3) 0.7895(3) 0.11881(14) 0.0287(4) Uani 1 1 d . . .
C2 C 0.3333 0.6667 0.844(2) 0.219(11) Uani 1 3 d S . .
N1 N 0.2831(13) 0.566(3) 0.7500 0.17(2) Uani 0.33 2 d SP . .
H1 H 0.241(5) 0.895(5) 0.107(2) 0.066(9) Uiso 1 1 d . . .
H3 H 0.252(17) 0.534(17) 0.713(7) 0.04(3) Uiso 0.33 1 d P . .
H2 H 0.24(2) 0.71(3) 0.879(8) 0.42(7) Uiso 1 1 d . . .

loop_
_atom_site_aniso_label
_atom_site_aniso_U_11
_atom_site_aniso_U_22
_atom_site_aniso_U_33
_atom_site_aniso_U_23
_atom_site_aniso_U_13
_atom_site_aniso_U_12
Fe1 0.0142(2) 0.0142(2) 0.0188(3) 0.000 0.000 0.00708(11)
Fe2 0.0125(2) 0.0125(2) 0.0156(3) 0.000 0.000 0.00625(10)
O1 0.0308(8) 0.0289(8) 0.0450(8) 0.0122(7) -0.0099(6) 0.0148(7)
O2 0.0220(7) 0.0232(7) 0.0331(7) 0.0085(6) -0.0028(6) 0.0115(6)
C1 0.0231(10) 0.0255(10) 0.0365(10) 0.0085(8) -0.0024(8) 0.0116(8)
C2 0.059(3) 0.059(3) 0.54(3) 0.000 0.000 0.0293(17)
N1 0.045(8) 0.018(9) 0.45(7) 0.000 0.076(19) 0.009(4)

loop_
_atom_type_symbol
_atom_type_description
_atom_type_scat_dispersion_real
_atom_type_scat_dispersion_imag
_atom_type_scat_source
C C 0.0033 0.0016 'International Tables Vol C Tables 4.2.6.8 and 6.1.1.4'
H H 0.0000 0.0000 'International Tables Vol C Tables 4.2.6.8 and 6.1.1.4'
N N 0.0061 0.0033 'International Tables Vol C Tables 4.2.6.8 and 6.1.1.4'
O O 0.0106 0.0060 'International Tables Vol C Tables 4.2.6.8 and 6.1.1.4'
Fe Fe 0.3463 0.8444 'International Tables Vol C Tables 4.2.6.8 and 6.1.1.4'
Co Co 0.3494 0.9721 'International Tables Vol C Tables 4.2.6.8 and 6.1.1.4'

loop_
_geom_angle_atom_site_label_1
_geom_angle_atom_site_label_2
_geom_angle_atom_site_label_3
_geom_angle
_geom_angle_site_symmetry_1
_geom_angle_site_symmetry_3
_geom_angle_publ_flag
O1 Fe1 O1 89.09(9) 4_665 . ?
O1 Fe1 O1 85.07(8) 4_665 3_565 ?
O1 Fe1 O1 92.95(6) . 3_565 ?
O1 Fe1 O1 92.95(6) 4_665 6_565 ?
O1 Fe1 O1 85.07(8) . 6_565 ?
O1 Fe1 O1 177.23(8) 3_565 6_565 ?
O1 Fe1 O1 92.95(6) 4_665 5 ?
O1 Fe1 O1 177.23(8) . 5 ?
O1 Fe1 O1 89.09(9) 3_565 5 ?
O1 Fe1 O1 92.95(6) 6_565 5 ?
O1 Fe1 O1 177.23(8) 4_665 2_665 ?
O1 Fe1 O1 92.95(6) . 2_665 ?
O1 Fe1 O1 92.95(6) 3_565 2_665 ?
O1 Fe1 O1 89.09(9) 6_565 2_665 ?
O1 Fe1 O1 85.07(8) 5 2_665 ?
O2 Fe2 O2 180.0 2_675 8_455 ?
O2 Fe2 O2 91.04(6) 2_675 3_465 ?
O2 Fe2 O2 88.96(6) 8_455 3_465 ?
O2 Fe2 O2 88.96(6) 2_675 7_575 ?
O2 Fe2 O2 91.04(6) 8_455 7_575 ?
O2 Fe2 O2 88.96(6) 3_465 7_575 ?
O2 Fe2 O2 88.96(6) 2_675 9_665 ?
O2 Fe2 O2 91.04(6) 8_455 9_665 ?
O2 Fe2 O2 180.0 3_465 9_665 ?
O2 Fe2 O2 91.04(6) 7_575 9_665 ?
O2 Fe2 O2 91.04(6) 2_675 . ?
O2 Fe2 O2 88.96(6) 8_455 . ?
O2 Fe2 O2 91.04(6) 3_465 . ?
O2 Fe2 O2 180.00(8) 7_575 . ?
O2 Fe2 O2 88.96(6) 9_665 . ?
C1 O1 Fe1 125.81(14) . . ?
C1 O2 Fe2 126.80(13) . . ?
O1 C1 O2 125.41(19) . . ?
N1 C2 N1 49.2(15) 3_565 . ?
N1 C2 N1 49.2(15) 3_565 2_665 ?
N1 C2 N1 49.2(15) . 2_665 ?
N1 N1 N1 60.000(7) 2_665 3_565 ?
N1 N1 C2 65.4(8) 2_665 . ?
N1 N1 C2 65.4(8) 3_565 . ?
N1 N1 C2 65.4(8) 2_665 4_666 ?
N1 N1 C2 65.4(8) 3_565 4_666 ?
C2 N1 C2 122.5(18) . 4_666 ?

loop_
_geom_bond_atom_site_label_1
_geom_bond_atom_site_label_2
_geom_bond_distance
_geom_bond_site_symmetry_2
_geom_bond_publ_flag
Fe1 O1 2.1245(14) 4_665 ?
Fe1 O1 2.1245(14) . ?
Fe1 O1 2.1245(14) 3_565 ?
Fe1 O1 2.1245(14) 6_565 ?
Fe1 O1 2.1245(14) 5 ?
Fe1 O1 2.1245(14) 2_665 ?
Fe2 O2 2.0093(13) 2_675 ?
Fe2 O2 2.0093(13) 8_455 ?
Fe2 O2 2.0093(13) 3_465 ?
Fe2 O2 2.0093(13) 7_575 ?
Fe2 O2 2.0093(13) 9_665 ?
Fe2 O2 2.0093(13) . ?
O1 C1 1.231(2) . ?
O2 C1 1.257(2) . ?
C2 N1 1.50(3) 3_565 ?
C2 N1 1.50(3) . ?
C2 N1 1.50(3) 2_665 ?
N1 N1 1.25(3) 2_665 ?
N1 N1 1.25(3) 3_565 ?
N1 C2 1.50(3) 4_666 ?
